data_1506258
loop_
_publ_author_name
'Yin, Sheng'
'Fan, Cheng-Qi'
'Wang, Xiao-Ning'
'Lin, Li-Ping'
'Ding, Jian'
'Yue, Jian-Min'

_publ_section_title
;
 Xylogranatins A-D: novel tetranortriterpenoids with an unusual 9,10-seco
 scaffold from marine mangrove Xylocarpus granatum.
;
_journal_issue 21
_journal_name_full 'Organic letters'
_journal_page_first 4935
_journal_page_last 4938
_journal_paper_doi 10.1021/ol062101t
_journal_volume 8
_journal_year 2006
_chemical_absolute_configuration ad
_chemical_formula_moiety C34H42O12,C4H8O2
_chemical_formula_sum 'C38 H50 O14'
_chemical_formula_weight 730.78
_chemical_melting_point 450
_chemical_name_common
;
xylogranatin A 
;
_chemical_name_systematic
; 
 ? 
;
_space_group_IT_number 170
_symmetry_cell_setting hexagonal
_symmetry_space_group_name_Hall 'P 65'
_symmetry_space_group_name_H-M 'P 65'
_atom_sites_solution_hydrogens geom
_atom_sites_solution_primary direct
_atom_sites_solution_secondary difmap
_audit_creation_method SHELXL-97
_cell_angle_alpha 90.00
_cell_angle_beta 90.00
_cell_angle_gamma 120.00
_cell_formula_units_Z 6
_cell_length_a 23.446(16)
_cell_length_b 23.446(16)
_cell_length_c 14.036(14)
_cell_measurement_reflns_used 4337
_cell_measurement_temperature 293(2)
_cell_measurement_theta_max 36.636
_cell_measurement_theta_min 4.527
_cell_volume 6682(9)
_computing_cell_refinement 'Bruker SMART'
_computing_data_collection 'Bruker SMART'
_computing_data_reduction 'Bruker SHELXTL'
_computing_molecular_graphics 'Bruker SHELXTL'
_computing_publication_material 'Bruker SHELXTL'
_computing_structure_refinement 'SHELXL-97 (Sheldrick, 1997)'
_computing_structure_solution 'SHELXS-97 (Sheldrick, 1990)'
_diffrn_ambient_temperature 293(2)
_diffrn_measured_fraction_theta_full 0.999
_diffrn_measured_fraction_theta_max 0.999
_diffrn_measurement_device_type 'CCD area detector'
_diffrn_measurement_method 'phi and omega scans'
_diffrn_radiation_monochromator graphite
_diffrn_radiation_source 'fine-focus sealed tube'
_diffrn_radiation_type MoK\a
_diffrn_radiation_wavelength 0.71073
_diffrn_reflns_av_R_equivalents 0.0768
_diffrn_reflns_av_sigmaI/netI 0.0911
_diffrn_reflns_limit_h_max 20
_diffrn_reflns_limit_h_min -28
_diffrn_reflns_limit_k_max 28
_diffrn_reflns_limit_k_min -24
_diffrn_reflns_limit_l_max 16
_diffrn_reflns_limit_l_min -17
_diffrn_reflns_number 36628
_diffrn_reflns_theta_full 26.00
_diffrn_reflns_theta_max 26.00
_diffrn_reflns_theta_min 1.76
_exptl_absorpt_coefficient_mu 0.083
_exptl_absorpt_correction_T_max 1.00000
_exptl_absorpt_correction_T_min 0.79609
_exptl_absorpt_correction_type empirical
_exptl_crystal_colour colorless
_exptl_crystal_density_diffrn 1.090
_exptl_crystal_density_method 'not measured'
_exptl_crystal_description prismatic
_exptl_crystal_F_000 2340
_exptl_crystal_preparation 'ethyl acetate'
_exptl_crystal_size_max 0.429
_exptl_crystal_size_mid 0.347
_exptl_crystal_size_min 0.289
_refine_diff_density_max 0.550
_refine_diff_density_min -0.336
_refine_diff_density_rms 0.091
_refine_ls_abs_structure_details 'Flack H D (1983), Acta Cryst. A39, 876-881'
_refine_ls_abs_structure_Flack 0.4(15)
_refine_ls_extinction_coef 0.0105(11)
_refine_ls_extinction_expression Fc^*^=kFc[1+0.001xFc^2^\l^3^/sin(2\q)]^-1/4^
_refine_ls_extinction_method SHELXL
_refine_ls_goodness_of_fit_ref 0.958
_refine_ls_hydrogen_treatment mixed
_refine_ls_matrix_type full
_refine_ls_number_parameters 442
_refine_ls_number_reflns 8324
_refine_ls_number_restraints 13
_refine_ls_restrained_S_all 0.958
_refine_ls_R_factor_all 0.1190
_refine_ls_R_factor_gt 0.0806
_refine_ls_shift/su_max 0.120
_refine_ls_shift/su_mean 0.024
_refine_ls_structure_factor_coef Fsqd
_refine_ls_weighting_details 'calc w=1/[\s^2^(Fo^2^)+(0.1297P)^2^+0.0000P] where P=(Fo^2^+2Fc^2^)/3'
_refine_ls_weighting_scheme calc
_refine_ls_wR_factor_gt 0.2035
_refine_ls_wR_factor_ref 0.2233
_reflns_number_gt 4968
_reflns_number_total 8324
_reflns_threshold_expression >2sigma(I)
_cod_data_source_file ol062101tsi20060825_030627.cif
_cod_data_source_block cd25487
_cod_depositor_comments
;
The following automatic conversions were performed:

'_symmetry_cell_setting' value 'Hexagonal' changed to 'hexagonal'
according to /home/saulius/struct/CIF-dictionaries/cif_core.dic
dictionary named 'cif_core.dic' version 2.4.1 from 2010-06-29.

Automatic conversion script
Id: cif_fix_values 1715 2011-07-08 13:25:40Z adriana 
;
_cod_original_sg_symbol_H-M P6(5)
_cod_database_code 1506258

loop_
_symmetry_equiv_pos_as_xyz
'x, y, z'
'-y, x-y, z+2/3'
'-x+y, -x, z+1/3'
'-x, -y, z+1/2'
'y, -x+y, z+1/6'
'x-y, x, z+5/6'

loop_
_atom_site_label
_atom_site_type_symbol
_atom_site_fract_x
_atom_site_fract_y
_atom_site_fract_z
_atom_site_U_iso_or_equiv
_atom_site_adp_type
_atom_site_occupancy
_atom_site_symmetry_multiplicity
_atom_site_calc_flag
_atom_site_refinement_flags
O1 O 0.48783(13) 0.29235(13) 0.1660(2) 0.0367(7) Uani 1 1 d .
O2 O 0.48545(15) 0.41088(14) 0.3896(2) 0.0435(7) Uani 1 1 d .
O3 O 0.50138(19) 0.50912(18) 0.4353(3) 0.0627(10) Uani 1 1 d .
O4 O 0.5778(4) 0.3075(3) 0.5785(4) 0.120(2) Uani 1 1 d .
O5 O 0.6360(2) 0.2696(2) 0.5097(4) 0.0954(15) Uani 1 1 d .
O6 O 0.47910(14) 0.37906(14) 0.0347(2) 0.0366(7) Uani 1 1 d D
O7 O 0.37730(14) 0.25162(13) 0.1971(2) 0.0395(7) Uani 1 1 d D
O8 O 0.23952(17) 0.37563(18) 0.0738(3) 0.0658(10) Uani 1 1 d .
O9 O 0.24497(16) 0.30648(18) -0.0248(3) 0.0630(10) Uani 1 1 d .
O10 O 0.1950(5) 0.1904(5) -0.2699(8) 0.156(4) Uiso 1 1 d .
O11 O 0.46315(14) 0.45629(13) 0.1728(2) 0.0405(7) Uani 1 1 d .
O12 O 0.39093(19) 0.45265(18) 0.2815(3) 0.0610(10) Uani 1 1 d .
O13 O 0.3636(8) 0.1536(9) 0.7651(12) 0.358(9) Uiso 1 1 d D
O14 O 0.3983(7) 0.1909(7) 0.6119(10) 0.259(6) Uiso 1 1 d D
C1 C 0.51327(19) 0.33401(19) 0.2441(3) 0.0352(9) Uani 1 1 d .
C2 C 0.5160(2) 0.3990(2) 0.2324(3) 0.0375(10) Uani 1 1 d .
H2 H 0.5486 0.4233 0.1827 0.045 Uiso 1 1 calc R
C3 C 0.5398(2) 0.4397(2) 0.3219(3) 0.0389(10) Uani 1 1 d .
H3 H 0.5514 0.4852 0.3080 0.047 Uiso 1 1 calc R
C4 C 0.6001(2) 0.4389(2) 0.3669(3) 0.0433(11) Uani 1 1 d .
C5 C 0.5751(2) 0.3661(2) 0.3982(3) 0.0426(10) Uani 1 1 d .
H5 H 0.5446 0.3565 0.4515 0.051 Uiso 1 1 calc R
C6 C 0.6329(2) 0.3570(2) 0.4355(4) 0.0532(13) Uani 1 1 d .
H6A H 0.6491 0.3415 0.3838 0.064 Uiso 1 1 calc R
H6B H 0.6687 0.3992 0.4565 0.064 Uiso 1 1 calc R
C7 C 0.6117(3) 0.3092(3) 0.5159(5) 0.0674(16) Uani 1 1 d .
C8 C 0.42928(19) 0.34795(19) 0.1050(3) 0.0319(9) Uani 1 1 d .
C9 C 0.4275(2) 0.28294(19) 0.1284(3) 0.0359(9) Uani 1 1 d .
C10 C 0.5371(2) 0.31691(19) 0.3195(3) 0.0352(9) Uani 1 1 d .
C11 C 0.4153(2) 0.2428(2) 0.0385(3) 0.0434(11) Uani 1 1 d .
H11A H 0.4157 0.2025 0.0534 0.052 Uiso 1 1 calc R
H11B H 0.4504 0.2676 -0.0069 0.052 Uiso 1 1 calc R
C12 C 0.3489(2) 0.2256(2) -0.0061(4) 0.0492(12) Uani 1 1 d .
H12A H 0.3140 0.1943 0.0350 0.059 Uiso 1 1 calc R
H12B H 0.3448 0.2040 -0.0667 0.059 Uiso 1 1 calc R
C13 C 0.3387(2) 0.2846(2) -0.0225(3) 0.0454(11) Uani 1 1 d .
C14 C 0.3626(2) 0.33031(19) 0.0647(3) 0.0355(9) Uani 1 1 d .
C15 C 0.3254(2) 0.3531(2) 0.0993(3) 0.0404(10) Uani 1 1 d .
H15 H 0.3376 0.3754 0.1571 0.048 Uiso 1 1 calc R
C16 C 0.2666(2) 0.3454(2) 0.0522(4) 0.0511(12) Uani 1 1 d .
C17 C 0.2639(3) 0.2550(3) -0.0306(4) 0.0591(14) Uani 1 1 d D
C18 C 0.3733(3) 0.3220(3) -0.1135(4) 0.0651(15) Uani 1 1 d .
H18A H 0.3616 0.3551 -0.1261 0.098 Uiso 1 1 calc R
H18B H 0.3598 0.2918 -0.1660 0.098 Uiso 1 1 calc R
H18C H 0.4201 0.3426 -0.1053 0.098 Uiso 1 1 calc R
C19 C 0.5256(2) 0.2483(2) 0.3294(4) 0.0494(12) Uani 1 1 d .
H19A H 0.4943 0.2204 0.2823 0.074 Uiso 1 1 calc R
H19B H 0.5086 0.2318 0.3919 0.074 Uiso 1 1 calc R
H19C H 0.5663 0.2487 0.3205 0.074 Uiso 1 1 calc R
C20 C 0.2327(3) 0.2195(3) -0.1190(6) 0.090(2) Uani 1 1 d .
C21 C 0.2232(4) 0.2439(5) -0.2081(6) 0.122(3) Uani 1 1 d .
H21 H 0.2339 0.2870 -0.2217 0.147 Uiso 1 1 calc R
C22 C 0.2076(6) 0.1515(7) -0.1346(11) 0.142(4) Uiso 1 1 d .
H22 H 0.2068 0.1218 -0.0901 0.186 Uiso 1 1 calc R
C23 C 0.1849(5) 0.1369(5) -0.2254(7) 0.120(3) Uiso 1 1 d .
H23 H 0.1651 0.0951 -0.2522 0.145 Uiso 1 1 calc R
C28 C 0.6542(2) 0.4620(2) 0.2917(4) 0.0570(13) Uani 1 1 d .
H28A H 0.6609 0.5022 0.2635 0.086 Uiso 1 1 calc R
H28B H 0.6413 0.4289 0.2432 0.086 Uiso 1 1 calc R
H28C H 0.6943 0.4695 0.3210 0.086 Uiso 1 1 calc R
C29 C 0.6252(3) 0.4854(3) 0.4525(4) 0.0621(14) Uani 1 1 d .
H29A H 0.6645 0.4877 0.4767 0.093 Uiso 1 1 calc R
H29B H 0.5921 0.4693 0.5013 0.093 Uiso 1 1 calc R
H29C H 0.6347 0.5286 0.4331 0.093 Uiso 1 1 calc R
C30 C 0.44962(19) 0.39013(18) 0.1970(3) 0.0331(9) Uani 1 1 d .
H30 H 0.4155 0.3701 0.2462 0.040 Uiso 1 1 calc R
C31 C 0.6137(5) 0.2178(4) 0.5841(7) 0.125(3) Uani 1 1 d .
H31A H 0.6173 0.2373 0.6457 0.188 Uiso 1 1 calc R
H31B H 0.6407 0.1977 0.5823 0.188 Uiso 1 1 calc R
H31C H 0.5686 0.1850 0.5726 0.188 Uiso 1 1 calc R
C35 C 0.4647(7) 0.2498(7) 0.7480(10) 0.197(6) Uiso 1 1 d D
H35A H 0.4622 0.2876 0.7686 0.296 Uiso 1 1 calc R
H35B H 0.4967 0.2625 0.6980 0.296 Uiso 1 1 calc R
H35C H 0.4775 0.2325 0.8007 0.296 Uiso 1 1 calc R
C36 C 0.3979(9) 0.1975(9) 0.7114(13) 0.267(9) Uiso 1 1 d D
C37 C 0.3356(10) 0.1415(12) 0.5839(15) 0.347(14) Uiso 1 1 d D
H37A H 0.3057 0.1587 0.5781 0.416 Uiso 1 1 calc R
H37B H 0.3175 0.1055 0.6293 0.416 Uiso 1 1 calc R
C38 C 0.3467(11) 0.1200(11) 0.4914(15) 0.320(12) Uiso 1 1 d D
H38A H 0.3722 0.1577 0.4517 0.481 Uiso 1 1 calc R
H38B H 0.3051 0.0917 0.4614 0.481 Uiso 1 1 calc R
H38C H 0.3700 0.0964 0.5003 0.481 Uiso 1 1 calc R
C1' C 0.4703(3) 0.4501(2) 0.4411(3) 0.0469(12) Uani 1 1 d .
C2' C 0.4128(3) 0.4118(3) 0.5018(4) 0.0614(14) Uani 1 1 d .
C3' C 0.3882(4) 0.3496(4) 0.5138(6) 0.114(3) Uani 1 1 d .
H3A H 0.4022 0.3281 0.4726 0.137 Uiso 1 1 calc R
C4' C 0.3384(8) 0.3082(8) 0.5889(10) 0.144(6) Uiso 1 1 d .
H4C H 0.3178 0.3316 0.6136 0.185 Uiso 1 1 calc R
H4B H 0.3603 0.2993 0.6397 0.185 Uiso 1 1 calc R
H4A H 0.3056 0.2675 0.5611 0.185 Uiso 1 1 calc R
C5' C 0.3856(4) 0.4494(4) 0.5465(7) 0.119(3) Uani 1 1 d .
H5A H 0.3648 0.4622 0.4990 0.179 Uiso 1 1 calc R
H5B H 0.4205 0.4881 0.5763 0.179 Uiso 1 1 calc R
H5C H 0.3538 0.4227 0.5937 0.179 Uiso 1 1 calc R
C1'' C 0.4348(3) 0.4836(2) 0.2254(4) 0.0478(12) Uani 1 1 d .
C2'' C 0.4644(3) 0.5549(2) 0.2060(5) 0.0734(17) Uani 1 1 d .
H2B H 0.4302 0.5657 0.1996 0.110 Uiso 1 1 calc R
H2A H 0.4895 0.5656 0.1481 0.110 Uiso 1 1 calc R
H2C H 0.4929 0.5795 0.2578 0.110 Uiso 1 1 calc R
H6 H 0.479(2) 0.4142(14) 0.024(3) 0.042(13) Uiso 1 1 d D
H7 H 0.3697(17) 0.2144(11) 0.212(2) 0.038(9) Uiso 1 1 d D
H17 H 0.2403(19) 0.2265(18) 0.023(2) 0.040(12) Uiso 1 1 d D

loop_
_atom_site_aniso_label
_atom_site_aniso_U_11
_atom_site_aniso_U_22
_atom_site_aniso_U_33
_atom_site_aniso_U_23
_atom_site_aniso_U_13
_atom_site_aniso_U_12
O1 0.0406(15) 0.0386(15) 0.0418(17) -0.0054(13) -0.0061(13) 0.0279(13)
O2 0.0521(18) 0.0386(16) 0.0428(18) -0.0025(14) 0.0043(14) 0.0248(15)
O3 0.075(2) 0.051(2) 0.067(2) -0.0202(18) -0.0076(19) 0.0346(19)
O4 0.188(6) 0.150(5) 0.061(3) 0.032(3) 0.031(4) 0.114(5)
O5 0.107(3) 0.084(3) 0.119(4) 0.006(3) -0.042(3) 0.065(3)
O6 0.0432(16) 0.0370(16) 0.0353(16) 0.0032(13) 0.0037(13) 0.0242(14)
O7 0.0422(17) 0.0286(15) 0.0494(18) 0.0065(14) 0.0026(14) 0.0189(14)
O8 0.055(2) 0.067(2) 0.097(3) -0.019(2) -0.0217(19) 0.0472(19)
O9 0.056(2) 0.071(2) 0.081(3) -0.017(2) -0.027(2) 0.0466(19)
O11 0.0467(17) 0.0351(15) 0.0469(18) -0.0034(13) -0.0020(14) 0.0258(14)
O12 0.068(2) 0.067(2) 0.065(2) -0.013(2) 0.002(2) 0.046(2)
C1 0.030(2) 0.035(2) 0.043(3) -0.0067(19) -0.0038(18) 0.0186(18)
C2 0.040(2) 0.034(2) 0.041(2) -0.0004(18) -0.0011(19) 0.0210(19)
C3 0.041(2) 0.032(2) 0.041(2) 0.0021(19) 0.004(2) 0.0160(19)
C4 0.041(2) 0.036(2) 0.048(3) -0.009(2) -0.013(2) 0.016(2)
C5 0.041(2) 0.042(2) 0.047(3) 0.005(2) -0.001(2) 0.023(2)
C6 0.054(3) 0.054(3) 0.058(3) -0.014(2) -0.024(2) 0.032(2)
C7 0.084(4) 0.056(3) 0.061(4) -0.001(3) -0.037(3) 0.035(3)
C8 0.035(2) 0.035(2) 0.032(2) 0.0011(17) 0.0022(17) 0.0218(18)
C9 0.039(2) 0.033(2) 0.042(2) -0.0051(19) -0.0064(19) 0.0237(19)
C10 0.037(2) 0.032(2) 0.041(2) 0.0016(18) -0.0001(19) 0.0201(18)
C11 0.051(3) 0.045(2) 0.048(3) -0.011(2) -0.012(2) 0.035(2)
C12 0.052(3) 0.047(3) 0.057(3) -0.024(2) -0.024(2) 0.031(2)
C13 0.044(2) 0.047(2) 0.051(3) -0.010(2) -0.012(2) 0.027(2)
C14 0.041(2) 0.030(2) 0.038(2) 0.0035(18) -0.0008(19) 0.0186(19)
C15 0.041(2) 0.040(2) 0.047(3) -0.006(2) -0.007(2) 0.025(2)
C16 0.050(3) 0.050(3) 0.061(3) -0.007(2) -0.016(2) 0.031(2)
C17 0.053(3) 0.057(3) 0.074(4) -0.015(3) -0.016(3) 0.033(3)
C18 0.085(4) 0.080(4) 0.042(3) -0.010(3) -0.013(3) 0.050(3)
C19 0.057(3) 0.046(3) 0.052(3) 0.003(2) -0.009(2) 0.030(2)
C20 0.077(4) 0.094(5) 0.115(6) -0.052(4) -0.051(4) 0.055(4)
C21 0.113(6) 0.158(8) 0.096(6) -0.080(6) -0.071(5) 0.068(6)
C28 0.038(3) 0.052(3) 0.074(4) 0.008(3) 0.000(2) 0.017(2)
C29 0.063(3) 0.050(3) 0.069(4) -0.011(3) -0.023(3) 0.025(3)
C30 0.038(2) 0.029(2) 0.037(2) 0.0038(17) 0.0039(18) 0.0199(18)
C31 0.147(8) 0.086(5) 0.140(7) 0.042(5) -0.034(6) 0.057(5)
C1' 0.061(3) 0.051(3) 0.042(3) -0.016(2) -0.012(2) 0.038(3)
C2' 0.066(3) 0.071(4) 0.053(3) -0.012(3) 0.005(3) 0.038(3)
C3' 0.113(6) 0.113(6) 0.121(7) 0.044(5) 0.069(5) 0.060(5)
C5' 0.080(5) 0.126(6) 0.133(7) -0.054(6) 0.029(5) 0.037(4)
C1'' 0.056(3) 0.043(3) 0.056(3) -0.014(2) -0.016(3) 0.034(2)
C2'' 0.110(5) 0.050(3) 0.077(4) -0.021(3) -0.024(4) 0.053(3)

loop_
_atom_type_symbol
_atom_type_description
_atom_type_scat_dispersion_real
_atom_type_scat_dispersion_imag
_atom_type_scat_source
C C 0.0033 0.0016 'International Tables Vol C Tables 4.2.6.8 and 6.1.1.4'
H H 0.0000 0.0000 'International Tables Vol C Tables 4.2.6.8 and 6.1.1.4'
O O 0.0106 0.0060 'International Tables Vol C Tables 4.2.6.8 and 6.1.1.4'

loop_
_geom_angle_atom_site_label_1
_geom_angle_atom_site_label_2
_geom_angle_atom_site_label_3
_geom_angle
C1 O1 C9 116.6(3)
C1' O2 C3 120.0(4)
C7 O5 C31 115.6(6)
C8 O6 H6 103(3)
C9 O7 H7 114(2)
C16 O9 C17 115.8(4)
C23 O10 C21 110.0(11)
C1'' O11 C30 118.6(3)
C37 O14 C36 108.0(13)
C10 C1 O1 120.4(3)
C10 C1 C2 125.0(4)
O1 C1 C2 114.4(3)
C1 C2 C3 111.5(3)
C1 C2 C30 111.7(3)
C3 C2 C30 112.5(3)
C1 C2 H2 106.9
C3 C2 H2 106.9
C30 C2 H2 106.9
O2 C3 C2 106.7(3)
O2 C3 C4 108.6(3)
C2 C3 C4 112.4(3)
O2 C3 H3 109.7
C2 C3 H3 109.7
C4 C3 H3 109.7
C28 C4 C29 109.6(4)
C28 C4 C3 108.3(4)
C29 C4 C3 109.7(4)
C28 C4 C5 112.0(4)
C29 C4 C5 111.0(4)
C3 C4 C5 106.3(3)
C10 C5 C6 111.0(4)
C10 C5 C4 112.3(4)
C6 C5 C4 111.4(4)
C10 C5 H5 107.3
C6 C5 H5 107.3
C4 C5 H5 107.3
C7 C6 C5 111.7(5)
C7 C6 H6A 109.3
C5 C6 H6A 109.3
C7 C6 H6B 109.3
C5 C6 H6B 109.3
H6A C6 H6B 107.9
O4 C7 O5 123.5(6)
O4 C7 C6 124.0(6)
O5 C7 C6 112.5(6)
O6 C8 C14 110.7(3)
O6 C8 C9 105.4(3)
C14 C8 C9 107.3(3)
O6 C8 C30 109.8(3)
C14 C8 C30 115.5(3)
C9 C8 C30 107.5(3)
O7 C9 O1 109.6(3)
O7 C9 C11 113.4(3)
O1 C9 C11 105.7(3)
O7 C9 C8 105.3(3)
O1 C9 C8 113.2(3)
C11 C9 C8 109.9(4)
C1 C10 C19 120.9(4)
C1 C10 C5 121.1(3)
C19 C10 C5 117.9(4)
C9 C11 C12 110.8(4)
C9 C11 H11A 109.5
C12 C11 H11A 109.5
C9 C11 H11B 109.5
C12 C11 H11B 109.5
H11A C11 H11B 108.1
C11 C12 C13 114.9(4)
C11 C12 H12A 108.5
C13 C12 H12A 108.6
C11 C12 H12B 108.6
C13 C12 H12B 108.5
H12A C12 H12B 107.5
C18 C13 C17 110.8(4)
C18 C13 C12 111.4(4)
C17 C13 C12 105.2(4)
C18 C13 C14 111.2(4)
C17 C13 C14 108.1(4)
C12 C13 C14 110.0(4)
C15 C14 C8 123.6(4)
C15 C14 C13 119.4(4)
C8 C14 C13 117.0(3)
C14 C15 C16 123.9(4)
C14 C15 H15 118.0
C16 C15 H15 118.0
O8 C16 O9 118.3(4)
O8 C16 C15 123.9(5)
O9 C16 C15 117.5(4)
C20 C17 O9 103.9(4)
C20 C17 C13 116.9(5)
O9 C17 C13 111.5(4)
C20 C17 H17 108(3)
O9 C17 H17 102(3)
C13 C17 H17 113(3)
C13 C18 H18A 109.5
C13 C18 H18B 109.5
H18A C18 H18B 109.5
C13 C18 H18C 109.5
H18A C18 H18C 109.5
H18B C18 H18C 109.5
C10 C19 H19A 109.5
C10 C19 H19B 109.5
H19A C19 H19B 109.5
C10 C19 H19C 109.5
H19A C19 H19C 109.5
H19B C19 H19C 109.5
C22 C20 C21 104.7(8)
C22 C20 C17 125.3(9)
C21 C20 C17 129.9(6)
O10 C21 C20 106.4(9)
O10 C21 H21 126.8
C20 C21 H21 126.8
C23 C22 C20 108.7(12)
C23 C22 H22 125.6
C20 C22 H22 125.7
O10 C23 C22 110.2(12)
O10 C23 H23 124.9
C22 C23 H23 124.9
C4 C28 H28A 109.5
C4 C28 H28B 109.5
H28A C28 H28B 109.5
C4 C28 H28C 109.5
H28A C28 H28C 109.5
H28B C28 H28C 109.5
C4 C29 H29A 109.5
C4 C29 H29B 109.5
H29A C29 H29B 109.5
C4 C29 H29C 109.5
H29A C29 H29C 109.5
H29B C29 H29C 109.5
O11 C30 C2 105.2(3)
O11 C30 C8 108.5(3)
C2 C30 C8 108.8(3)
O11 C30 H30 111.4
C2 C30 H30 111.4
C8 C30 H30 111.4
O5 C31 H31A 109.5
O5 C31 H31B 109.5
H31A C31 H31B 109.5
O5 C31 H31C 109.5
H31A C31 H31C 109.5
H31B C31 H31C 109.5
C36 C35 H35A 109.4
C36 C35 H35B 109.6
H35A C35 H35B 109.5
C36 C35 H35C 109.5
H35A C35 H35C 109.5
H35B C35 H35C 109.5
O13 C36 O14 124.6(16)
O13 C36 C35 117.2(15)
O14 C36 C35 111.4(16)
O14 C37 C38 103.9(16)
O14 C37 H37A 110.9
C38 C37 H37A 111.0
O14 C37 H37B 110.9
C38 C37 H37B 111.0
H37A C37 H37B 109.0
C37 C38 H38A 109.9
C37 C38 H38B 109.9
H38A C38 H38B 109.0
C37 C38 H38C 110.0
H38A C38 H38C 109.0
H38B C38 H38C 109.0
O3 C1' O2 122.2(5)
O3 C1' C2' 126.1(4)
O2 C1' C2' 111.7(4)
C3' C2' C1' 121.9(5)
C3' C2' C5' 123.0(7)
C1' C2' C5' 115.2(6)
C2' C3' C4' 125.9(9)
C2' C3' H3A 117.1
C4' C3' H3A 117.0
C3' C4' H4C 109.4
C3' C4' H4B 109.5
H4C C4' H4B 109.5
C3' C4' H4A 109.4
H4C C4' H4A 109.5
H4B C4' H4A 109.5
C2' C5' H5A 109.5
C2' C5' H5B 109.5
H5A C5' H5B 109.5
C2' C5' H5C 109.5
H5A C5' H5C 109.5
H5B C5' H5C 109.5
O12 C1'' O11 123.0(4)
O12 C1'' C2'' 125.2(5)
O11 C1'' C2'' 111.7(5)
C1'' C2'' H2B 109.5
C1'' C2'' H2A 109.5
H2B C2'' H2A 109.5
C1'' C2'' H2C 109.5
H2B C2'' H2C 109.5
H2A C2'' H2C 109.5

loop_
_geom_bond_atom_site_label_1
_geom_bond_atom_site_label_2
_geom_bond_distance
O1 C1 1.389(5)
O1 C9 1.419(5)
O2 C1' 1.350(5)
O2 C3 1.457(5)
O3 C1' 1.202(6)
O4 C7 1.172(8)
O5 C7 1.312(7)
O5 C31 1.484(9)
O6 C8 1.420(5)
O6 H6 0.841(19)
O7 C9 1.411(5)
O7 H7 0.826(18)
O8 C16 1.202(6)
O9 C16 1.339(6)
O9 C17 1.483(6)
O10 C23 1.312(12)
O10 C21 1.391(11)
O11 C1'' 1.351(6)
O11 C30 1.460(5)
O12 C1'' 1.207(6)
O13 C36 1.203(15)
O14 C37 1.397(16)
O14 C36 1.405(14)
C1 C10 1.348(6)
C1 C2 1.502(6)
C2 C3 1.506(6)
C2 C30 1.545(6)
C2 H2 0.9800
C3 C4 1.557(6)
C3 H3 0.9800
C4 C28 1.526(7)
C4 C29 1.529(7)
C4 C5 1.565(6)
C5 C10 1.523(6)
C5 C6 1.563(6)
C5 H5 0.9800
C6 C7 1.490(8)
C6 H6A 0.9700
C6 H6B 0.9700
C8 C14 1.513(6)
C8 C9 1.540(5)
C8 C30 1.551(6)
C9 C11 1.515(6)
C10 C19 1.498(6)
C11 C12 1.533(6)
C11 H11A 0.9700
C11 H11B 0.9700
C12 C13 1.536(6)
C12 H12A 0.9700
C12 H12B 0.9700
C13 C18 1.531(8)
C13 C17 1.534(7)
C13 C14 1.537(6)
C14 C15 1.320(6)
C15 C16 1.459(6)
C15 H15 0.9300
C17 C20 1.468(9)
C17 H17 0.973(19)
C18 H18A 0.9600
C18 H18B 0.9600
C18 H18C 0.9600
C19 H19A 0.9600
C19 H19B 0.9600
C19 H19C 0.9600
C20 C22 1.413(14)
C20 C21 1.437(12)
C21 H21 0.9300
C22 C23 1.357(16)
C22 H22 0.9300
C23 H23 0.9300
C28 H28A 0.9600
C28 H28B 0.9600
C28 H28C 0.9600
C29 H29A 0.9600
C29 H29B 0.9600
C29 H29C 0.9600
C30 H30 0.9800
C31 H31A 0.9600
C31 H31B 0.9600
C31 H31C 0.9600
C35 C36 1.517(14)
C35 H35A 0.9600
C35 H35B 0.9600
C35 H35C 0.9600
C37 C38 1.463(16)
C37 H37A 0.9700
C37 H37B 0.9700
C38 H38A 0.9645
C38 H38B 0.9645
C38 H38C 0.9645
C1' C2' 1.461(8)
C2' C3' 1.283(9)
C2' C5' 1.463(9)
C3' C4' 1.510(15)
C3' H3A 0.9300
C4' H4C 0.9600
C4' H4B 0.9600
C4' H4A 0.9600
C5' H5A 0.9600
C5' H5B 0.9600
C5' H5C 0.9600
C1'' C2'' 1.479(7)
C2'' H2B 0.9600
C2'' H2A 0.9600
C2'' H2C 0.9600

loop_
_geom_hbond_atom_site_label_D
_geom_hbond_atom_site_label_H
_geom_hbond_atom_site_label_A
_geom_hbond_distance_DH
_geom_hbond_distance_HA
_geom_hbond_distance_DA
_geom_hbond_angle_DHA
_geom_hbond_site_symmetry_A
O7 H7 O8 0.826(18) 1.95(2) 2.757(5) 165(3) 5
O6 H6 O3 0.841(19) 2.04(3) 2.798(5) 150(4) 4_664

loop_
_geom_torsion_atom_site_label_1
_geom_torsion_atom_site_label_2
_geom_torsion_atom_site_label_3
_geom_torsion_atom_site_label_4
_geom_torsion
C9 O1 C1 C10 135.3(4)
C9 O1 C1 C2 -49.1(5)
C10 C1 C2 C3 -8.4(6)
O1 C1 C2 C3 176.3(3)
C10 C1 C2 C30 -135.2(4)
O1 C1 C2 C30 49.4(5)
C1' O2 C3 C2 -135.8(4)
C1' O2 C3 C4 102.8(4)
C1 C2 C3 O2 -75.0(4)
C30 C2 C3 O2 51.4(4)
C1 C2 C3 C4 44.0(5)
C30 C2 C3 C4 170.4(3)
O2 C3 C4 C28 173.8(3)
C2 C3 C4 C28 55.9(5)
O2 C3 C4 C29 -66.7(5)
C2 C3 C4 C29 175.4(4)
O2 C3 C4 C5 53.3(4)
C2 C3 C4 C5 -64.5(4)
C28 C4 C5 C10 -69.0(5)
C29 C4 C5 C10 168.3(4)
C3 C4 C5 C10 49.0(5)
C28 C4 C5 C6 56.3(5)
C29 C4 C5 C6 -66.5(5)
C3 C4 C5 C6 174.3(4)
C10 C5 C6 C7 -90.0(5)
C4 C5 C6 C7 144.1(4)
C31 O5 C7 O4 4.5(9)
C31 O5 C7 C6 -176.3(5)
C5 C6 C7 O4 -42.1(8)
C5 C6 C7 O5 138.7(5)
C1 O1 C9 O7 -64.0(4)
C1 O1 C9 C11 173.5(3)
C1 O1 C9 C8 53.2(5)
O6 C8 C9 O7 -179.1(3)
C14 C8 C9 O7 -61.0(4)
C30 C8 C9 O7 63.8(4)
O6 C8 C9 O1 61.3(4)
C14 C8 C9 O1 179.3(3)
C30 C8 C9 O1 -55.8(4)
O6 C8 C9 C11 -56.6(4)
C14 C8 C9 C11 61.4(4)
C30 C8 C9 C11 -173.8(3)
O1 C1 C10 C19 -11.6(6)
C2 C1 C10 C19 173.3(4)
O1 C1 C10 C5 170.0(4)
C2 C1 C10 C5 -5.1(6)
C6 C5 C10 C1 -142.6(4)
C4 C5 C10 C1 -17.1(6)
C6 C5 C10 C19 38.9(5)
C4 C5 C10 C19 164.4(4)
O7 C9 C11 C12 56.5(5)
O1 C9 C11 C12 176.6(4)
C8 C9 C11 C12 -60.9(5)
C9 C11 C12 C13 52.4(6)
C11 C12 C13 C18 80.4(5)
C11 C12 C13 C17 -159.5(4)
C11 C12 C13 C14 -43.4(6)
O6 C8 C14 C15 -120.1(4)
C9 C8 C14 C15 125.5(4)
C30 C8 C14 C15 5.6(6)
O6 C8 C14 C13 58.4(5)
C9 C8 C14 C13 -56.1(5)
C30 C8 C14 C13 -175.9(3)
C18 C13 C14 C15 101.7(5)
C17 C13 C14 C15 -20.2(6)
C12 C13 C14 C15 -134.5(4)
C18 C13 C14 C8 -76.9(5)
C17 C13 C14 C8 161.3(4)
C12 C13 C14 C8 47.0(5)
C8 C14 C15 C16 169.5(4)
C13 C14 C15 C16 -9.0(7)
C17 O9 C16 O8 -160.8(5)
C17 O9 C16 C15 24.8(6)
C14 C15 C16 O8 -166.1(5)
C14 C15 C16 O9 8.0(7)
C16 O9 C17 C20 178.6(5)
C16 O9 C17 C13 -54.6(6)
C18 C13 C17 C20 46.9(6)
C12 C13 C17 C20 -73.6(6)
C14 C13 C17 C20 168.9(5)
C18 C13 C17 O9 -72.4(5)
C12 C13 C17 O9 167.1(4)
C14 C13 C17 O9 49.6(6)
O9 C17 C20 C22 -146.9(8)
C13 C17 C20 C22 89.8(10)
O9 C17 C20 C21 36.5(10)
C13 C17 C20 C21 -86.8(9)
C23 O10 C21 C20 2.1(12)
C22 C20 C21 O10 -1.0(10)
C17 C20 C21 O10 176.1(7)
C21 C20 C22 C23 -0.3(12)
C17 C20 C22 C23 -177.6(8)
C21 O10 C23 C22 -2.3(14)
C20 C22 C23 O10 1.7(14)
C1'' O11 C30 C2 -113.3(4)
C1'' O11 C30 C8 130.4(4)
C1 C2 C30 O11 -170.0(3)
C3 C2 C30 O11 63.7(4)
C1 C2 C30 C8 -53.9(4)
C3 C2 C30 C8 179.8(3)
O6 C8 C30 O11 55.8(4)
C14 C8 C30 O11 -70.3(4)
C9 C8 C30 O11 169.9(3)
O6 C8 C30 C2 -58.2(4)
C14 C8 C30 C2 175.7(3)
C9 C8 C30 C2 55.9(4)
C37 O14 C36 O13 29(4)
C37 O14 C36 C35 179.2(17)
C36 O14 C37 C38 -158(2)
C3 O2 C1' O3 -1.9(6)
C3 O2 C1' C2' 177.7(4)
O3 C1' C2' C3' -170.0(7)
O2 C1' C2' C3' 10.4(8)
O3 C1' C2' C5' 10.5(8)
O2 C1' C2' C5' -169.1(6)
C1' C2' C3' C4' 166.9(10)
C5' C2' C3' C4' -13.6(15)
C30 O11 C1'' O12 -12.2(6)
C30 O11 C1'' C2'' 167.4(4)

loop_
_cod_related_entry_id
_cod_related_entry_database
_cod_related_entry_code
1 ChemSpider 21199686
